data_7060783
loop_
_publ_author_name
'Land, Michael A.'
'Robertson, Katherine N.'
'Ylijoki, Kai E. O.'
'Clyburne, Jason A. C.'

_publ_section_title
;
 Reactivity of 1,3-dichloro-1,3-bis(dimethylamino)-propenium salts with
 primary amines
;
_journal_issue 30
_journal_name_full 'New Journal of Chemistry'
_journal_page_first 13558
_journal_page_last 13570
_journal_paper_doi 10.1039/D1NJ02298A
_journal_volume 45
_journal_year 2021
_chemical_formula_moiety 'C15 H33 N4, Cl, C H2 Cl2'
_chemical_formula_sum 'C16 H35 Cl3 N4'
_chemical_formula_weight 389.83
_space_group_crystal_system monoclinic
_space_group_IT_number 14
_space_group_name_Hall '-P 2ybc'
_space_group_name_H-M_alt 'P 1 21/c 1'
_atom_sites_solution_hydrogens mixed
_atom_sites_solution_primary 'dual space'
_audit_creation_method SHELXL-2018/1
_audit_update_record
;
2021-02-09 deposited with the CCDC.	2021-06-30 downloaded from the CCDC.
;
_cell_angle_alpha 90
_cell_angle_beta 100.2170(10)
_cell_angle_gamma 90
_cell_formula_units_Z 4
_cell_length_a 9.5341(8)
_cell_length_b 20.2391(17)
_cell_length_c 11.4827(10)
_cell_measurement_reflns_used 9954
_cell_measurement_temperature 125(2)
_cell_measurement_theta_max 28.84
_cell_measurement_theta_min 2.39
_cell_volume 2180.6(3)
_computing_cell_refinement 'Bruker SAINT'
_computing_data_collection 'Bruker APEX2'
_computing_data_reduction 'Bruker SAINT'
_computing_structure_refinement 'SHELXL-2018/1 (Sheldrick, 2018)'
_computing_structure_solution 'SHELXT-2014 (Sheldrick, 2015)'
_diffrn_ambient_temperature 125(2)
_diffrn_measured_fraction_theta_full 1.000
_diffrn_measured_fraction_theta_max 0.951
_diffrn_measurement_device_type 'Bruker APEX-II CCD'
_diffrn_measurement_method '\f and \w scans'
_diffrn_radiation_monochromator graphite
_diffrn_radiation_source 'sealed tube'
_diffrn_radiation_type MoK\a
_diffrn_radiation_wavelength 0.71073
_diffrn_reflns_av_R_equivalents 0.0178
_diffrn_reflns_av_unetI/netI 0.0137
_diffrn_reflns_Laue_measured_fraction_full 1.000
_diffrn_reflns_Laue_measured_fraction_max 0.951
_diffrn_reflns_limit_h_max 12
_diffrn_reflns_limit_h_min -12
_diffrn_reflns_limit_k_max 27
_diffrn_reflns_limit_k_min -27
_diffrn_reflns_limit_l_max 15
_diffrn_reflns_limit_l_min -15
_diffrn_reflns_number 26196
_diffrn_reflns_point_group_measured_fraction_full 1.000
_diffrn_reflns_point_group_measured_fraction_max 0.951
_diffrn_reflns_theta_full 25.242
_diffrn_reflns_theta_max 28.842
_diffrn_reflns_theta_min 2.012
_exptl_absorpt_coefficient_mu 0.425
_exptl_absorpt_correction_T_max 0.7458
_exptl_absorpt_correction_T_min 0.7059
_exptl_absorpt_correction_type multi-scan
_exptl_absorpt_process_details 'SADABS; Bruker 2009'
_exptl_crystal_colour colourless
_exptl_crystal_density_diffrn 1.187
_exptl_crystal_description '\~A?rregular block'
_exptl_crystal_F_000 840
_exptl_crystal_size_max 0.500
_exptl_crystal_size_mid 0.400
_exptl_crystal_size_min 0.350
_refine_diff_density_max 0.328
_refine_diff_density_min -0.162
_refine_diff_density_rms 0.036
_refine_ls_extinction_method none
_refine_ls_goodness_of_fit_ref 1.028
_refine_ls_hydrogen_treatment mixed
_refine_ls_matrix_type full
_refine_ls_number_parameters 309
_refine_ls_number_reflns 5434
_refine_ls_number_restraints 116
_refine_ls_restrained_S_all 1.029
_refine_ls_R_factor_all 0.0342
_refine_ls_R_factor_gt 0.0288
_refine_ls_shift/su_max 0.002
_refine_ls_shift/su_mean 0.000
_refine_ls_structure_factor_coef Fsqd
_refine_ls_weighting_details 'w=1/[\s^2^(Fo^2^)+(0.0401P)^2^+0.5458P] where P=(Fo^2^+2Fc^2^)/3'
_refine_ls_weighting_scheme calc
_refine_ls_wR_factor_gt 0.0749
_refine_ls_wR_factor_ref 0.0789
_reflns_Friedel_coverage 0.000
_reflns_number_gt 4769
_reflns_number_total 5434
_reflns_threshold_expression 'I > 2\s(I)'
_cod_data_source_file d1nj02298a3.cif
_cod_data_source_block compound7b_ML085
_cod_depositor_comments 'Adding full bibliography for 7060780--7060787.cif.'
_cod_original_sg_symbol_H-M 'P 21/c'
_cod_database_code 7060783
_shelx_shelxl_version_number 2018/1
_shelx_space_group_comment
;
The symmetry employed for this shelxl refinement is uniquely defined
by the following loop, which should always be used as a source of
symmetry information in preference to the above space-group names.
They are only intended as comments.
;
_shelx_estimated_absorpt_t_min 0.816
_shelx_estimated_absorpt_t_max 0.865

loop_
_space_group_symop_operation_xyz
'x, y, z'
'-x, y+1/2, -z+1/2'
'-x, -y, -z'
'x, -y-1/2, z-1/2'

loop_
_atom_site_label
_atom_site_type_symbol
_atom_site_fract_x
_atom_site_fract_y
_atom_site_fract_z
_atom_site_U_iso_or_equiv
_atom_site_adp_type
_atom_site_occupancy
_atom_site_site_symmetry_order
_atom_site_calc_flag
_atom_site_refinement_flags_posn
_atom_site_refinement_flags_adp
_atom_site_refinement_flags_occupancy
_atom_site_disorder_assembly
_atom_site_disorder_group
Cl1 Cl 0.35390(3) 0.63503(2) 0.38419(2) 0.02471(7) Uani 1 1 d . . . . .
C16A C 0.0244(14) 0.7024(5) 0.3573(11) 0.050(2) Uani 0.469(15) 1 d D U P A 1
H16A H 0.127806 0.696140 0.385585 0.060 Uiso 0.469(15) 1 calc R U P A 1
H16B H -0.028026 0.681498 0.414667 0.060 Uiso 0.469(15) 1 calc R U P A 1
Cl2A Cl -0.0166(5) 0.7876(3) 0.3438(7) 0.0590(11) Uani 0.469(15) 1 d D U P A 1
Cl3A Cl -0.0268(5) 0.6667(2) 0.2161(9) 0.074(2) Uani 0.469(15) 1 d D U P A 1
C16B C 0.0034(17) 0.6923(5) 0.3307(11) 0.045(2) Uani 0.407(15) 1 d D U P B 2
H16C H -0.058853 0.667643 0.375985 0.054 Uiso 0.407(15) 1 calc R U P B 2
H16D H 0.103324 0.682813 0.367457 0.054 Uiso 0.407(15) 1 calc R U P B 2
Cl2B Cl -0.0278(7) 0.7769(4) 0.3452(6) 0.0674(14) Uani 0.407(15) 1 d D U P B 2
Cl3B Cl -0.0257(4) 0.66211(17) 0.1854(5) 0.0446(7) Uani 0.407(15) 1 d D U P B 2
C16C C 0.037(4) 0.7122(10) 0.396(3) 0.050(4) Uani 0.082(5) 1 d D U P C 3
H16E H 0.017181 0.696872 0.472786 0.060 Uiso 0.082(5) 1 calc R U P C 3
H16F H 0.138385 0.702186 0.393598 0.060 Uiso 0.082(5) 1 calc R U P C 3
Cl2C Cl 0.015(2) 0.7968(7) 0.3881(16) 0.068(3) Uani 0.082(5) 1 d D U P C 3
Cl3C Cl -0.0677(18) 0.6671(6) 0.285(2) 0.097(4) Uani 0.082(5) 1 d D U P C 3
C16D C 0.030(4) 0.7155(12) 0.301(4) 0.050(4) Uani 0.0400(19) 1 d D U P D 4
H16G H 0.132723 0.705260 0.327228 0.059 Uiso 0.0400(19) 1 calc R U P D 4
H16H H 0.004266 0.702230 0.217023 0.059 Uiso 0.0400(19) 1 calc R U P D 4
Cl2D Cl 0.006(3) 0.8004(10) 0.312(3) 0.065(5) Uani 0.0400(19) 1 d D U P D 4
Cl3D Cl -0.0691(11) 0.6686(5) 0.3848(15) 0.067(4) Uani 0.0400(19) 1 d D U P D 4
N1 N 0.40928(9) 0.70582(4) 0.71058(7) 0.02112(17) Uani 1 1 d . . . . .
N2 N 0.58558(9) 0.74173(4) 0.61226(7) 0.02167(17) Uani 1 1 d . . . . .
N3 N 0.40482(8) 0.56264(4) 0.63646(7) 0.01827(16) Uani 1 1 d D . . . .
H3N H 0.3838(13) 0.5891(6) 0.5768(10) 0.027 Uiso 1 1 d D U . . .
N4 N 0.60686(8) 0.51668(4) 0.75130(7) 0.01834(16) Uani 1 1 d D . . . .
H4N H 0.5826(13) 0.4781(6) 0.7193(11) 0.028 Uiso 1 1 d D U . . .
C1 C 0.53187(10) 0.69208(4) 0.67053(8) 0.01892(18) Uani 1 1 d . . . . .
C2 C 0.60545(10) 0.63211(4) 0.69200(8) 0.01892(18) Uani 1 1 d . . . . .
H2 H 0.706629 0.633398 0.704955 0.023 Uiso 1 1 calc R U . . .
C3 C 0.53905(10) 0.56972(4) 0.69568(7) 0.01709(17) Uani 1 1 d . . . . .
C4 C 0.37573(12) 0.67682(5) 0.81792(9) 0.0259(2) Uani 1 1 d . . . . .
H4A H 0.297488 0.645149 0.797400 0.039 Uiso 1 1 calc R U . . .
H4B H 0.347109 0.711725 0.868034 0.039 Uiso 1 1 calc R U . . .
H4C H 0.459937 0.653988 0.860828 0.039 Uiso 1 1 calc R U . . .
C5 C 0.29429(11) 0.74411(5) 0.64135(9) 0.0250(2) Uani 1 1 d . . . . .
H5A H 0.317294 0.753446 0.563135 0.037 Uiso 1 1 calc R U . . .
H5B H 0.282929 0.785789 0.682111 0.037 Uiso 1 1 calc R U . . .
H5C H 0.205348 0.718827 0.632281 0.037 Uiso 1 1 calc R U . . .
C6 C 0.57221(12) 0.81091(5) 0.64453(10) 0.0263(2) Uani 1 1 d . . . . .
H6A H 0.530200 0.813560 0.716345 0.039 Uiso 1 1 calc R U . . .
H6B H 0.510768 0.834049 0.579815 0.039 Uiso 1 1 calc R U . . .
H6C H 0.666680 0.831552 0.659110 0.039 Uiso 1 1 calc R U . . .
C7 C 0.68078(12) 0.72772(5) 0.52926(9) 0.0267(2) Uani 1 1 d . . . . .
H7A H 0.779611 0.727682 0.571410 0.040 Uiso 1 1 calc R U . . .
H7B H 0.669153 0.761718 0.467517 0.040 Uiso 1 1 calc R U . . .
H7C H 0.657646 0.684345 0.492977 0.040 Uiso 1 1 calc R U . . .
C8 C 0.29331(10) 0.51257(4) 0.64349(8) 0.01910(18) Uani 1 1 d . . . . .
C9 C 0.15165(10) 0.54870(5) 0.60383(10) 0.0265(2) Uani 1 1 d . . . . .
H9A H 0.142636 0.584479 0.659544 0.040 Uiso 1 1 calc R U . . .
H9B H 0.072591 0.517551 0.601981 0.040 Uiso 1 1 calc R U . . .
H9C H 0.149122 0.567189 0.524605 0.040 Uiso 1 1 calc R U . . .
C10 C 0.29881(12) 0.48676(5) 0.76951(9) 0.0283(2) Uani 1 1 d . . . . .
H10A H 0.384461 0.459692 0.792566 0.042 Uiso 1 1 calc R U . . .
H10B H 0.214020 0.459905 0.772599 0.042 Uiso 1 1 calc R U . . .
H10C H 0.301472 0.524166 0.824057 0.042 Uiso 1 1 calc R U . . .
C11 C 0.30410(11) 0.45592(5) 0.55757(10) 0.0285(2) Uani 1 1 d . . . . .
H11A H 0.298148 0.473608 0.477390 0.043 Uiso 1 1 calc R U . . .
H11B H 0.225753 0.424760 0.558986 0.043 Uiso 1 1 calc R U . . .
H11C H 0.395333 0.433071 0.581215 0.043 Uiso 1 1 calc R U . . .
C12 C 0.73705(10) 0.51474(5) 0.84361(8) 0.02035(18) Uani 1 1 d . . . . .
C13 C 0.73148(12) 0.44798(5) 0.90589(9) 0.0270(2) Uani 1 1 d . . . . .
H13A H 0.646967 0.446404 0.943520 0.041 Uiso 1 1 calc R U . . .
H13B H 0.817306 0.442627 0.966244 0.041 Uiso 1 1 calc R U . . .
H13C H 0.726598 0.412251 0.847702 0.041 Uiso 1 1 calc R U . . .
C14 C 0.87144(11) 0.51726(6) 0.78778(10) 0.0290(2) Uani 1 1 d . . . . .
H14A H 0.869077 0.481110 0.730686 0.043 Uiso 1 1 calc R U . . .
H14B H 0.955899 0.512654 0.849772 0.043 Uiso 1 1 calc R U . . .
H14C H 0.875333 0.559634 0.747169 0.043 Uiso 1 1 calc R U . . .
C15 C 0.73701(12) 0.56981(5) 0.93499(9) 0.0265(2) Uani 1 1 d . . . . .
H15A H 0.745142 0.612747 0.897303 0.040 Uiso 1 1 calc R U . . .
H15B H 0.817918 0.563732 0.999802 0.040 Uiso 1 1 calc R U . . .
H15C H 0.647943 0.568198 0.966354 0.040 Uiso 1 1 calc R U . . .

loop_
_atom_site_aniso_label
_atom_site_aniso_U_11
_atom_site_aniso_U_22
_atom_site_aniso_U_33
_atom_site_aniso_U_23
_atom_site_aniso_U_13
_atom_site_aniso_U_12
Cl1 0.03170(13) 0.02221(12) 0.01953(11) 0.00328(8) 0.00265(9) 0.00279(9)
C16A 0.033(4) 0.058(4) 0.057(6) 0.012(3) 0.004(4) 0.011(4)
Cl2A 0.0385(15) 0.0456(16) 0.093(3) 0.0007(11) 0.0123(13) 0.0161(12)
Cl3A 0.0363(11) 0.0578(13) 0.116(4) -0.0252(15) -0.0163(16) -0.0008(7)
C16B 0.031(4) 0.046(3) 0.058(5) 0.012(3) 0.004(4) 0.003(3)
Cl2B 0.083(3) 0.061(2) 0.0634(17) -0.0057(14) 0.0273(15) 0.0170(14)
Cl3B 0.0247(7) 0.0300(8) 0.0749(16) -0.0137(8) -0.0023(8) 0.0006(5)
C16C 0.033(6) 0.062(6) 0.053(8) 0.012(6) -0.002(7) 0.001(6)
Cl2C 0.042(5) 0.080(6) 0.082(7) -0.020(5) 0.011(4) 0.014(4)
Cl3C 0.061(5) 0.088(5) 0.129(9) -0.005(6) -0.020(6) -0.030(4)
C16D 0.035(7) 0.057(7) 0.056(8) 0.013(6) 0.006(7) 0.003(6)
Cl2D 0.043(7) 0.055(7) 0.100(10) 0.025(7) 0.020(6) -0.002(5)
Cl3D 0.039(5) 0.059(6) 0.110(10) 0.022(6) 0.035(6) -0.005(4)
N1 0.0265(4) 0.0182(4) 0.0197(4) 0.0005(3) 0.0070(3) 0.0020(3)
N2 0.0286(4) 0.0137(4) 0.0241(4) -0.0006(3) 0.0086(3) -0.0009(3)
N3 0.0214(4) 0.0163(4) 0.0168(4) 0.0027(3) 0.0025(3) -0.0021(3)
N4 0.0219(4) 0.0141(4) 0.0182(4) -0.0008(3) 0.0013(3) -0.0007(3)
C1 0.0232(4) 0.0170(4) 0.0161(4) -0.0020(3) 0.0024(3) -0.0019(3)
C2 0.0203(4) 0.0164(4) 0.0201(4) 0.0001(3) 0.0034(3) -0.0010(3)
C3 0.0218(4) 0.0165(4) 0.0139(4) -0.0007(3) 0.0055(3) 0.0003(3)
C4 0.0357(6) 0.0230(5) 0.0214(5) -0.0013(4) 0.0116(4) 0.0005(4)
C5 0.0262(5) 0.0224(5) 0.0261(5) -0.0013(4) 0.0041(4) 0.0035(4)
C6 0.0344(5) 0.0134(4) 0.0320(5) -0.0017(4) 0.0080(4) -0.0018(4)
C7 0.0325(5) 0.0201(5) 0.0307(5) 0.0013(4) 0.0138(4) -0.0018(4)
C8 0.0209(4) 0.0176(4) 0.0196(4) -0.0012(3) 0.0057(3) -0.0030(3)
C9 0.0213(5) 0.0272(5) 0.0314(5) -0.0004(4) 0.0057(4) -0.0001(4)
C10 0.0330(5) 0.0287(5) 0.0240(5) 0.0054(4) 0.0076(4) -0.0071(4)
C11 0.0282(5) 0.0241(5) 0.0337(5) -0.0108(4) 0.0073(4) -0.0042(4)
C12 0.0230(5) 0.0189(4) 0.0178(4) 0.0000(3) 0.0000(3) 0.0011(3)
C13 0.0357(6) 0.0211(5) 0.0220(5) 0.0025(4) -0.0011(4) 0.0023(4)
C14 0.0228(5) 0.0322(6) 0.0317(5) 0.0022(4) 0.0041(4) 0.0034(4)
C15 0.0351(5) 0.0217(5) 0.0205(5) -0.0027(4) -0.0012(4) -0.0004(4)

loop_
_atom_type_symbol
_atom_type_description
_atom_type_scat_dispersion_real
_atom_type_scat_dispersion_imag
_atom_type_scat_source
C C 0.0033 0.0016 'International Tables Vol C Tables 4.2.6.8 and 6.1.1.4'
H H 0.0000 0.0000 'International Tables Vol C Tables 4.2.6.8 and 6.1.1.4'
Cl Cl 0.1484 0.1585 'International Tables Vol C Tables 4.2.6.8 and 6.1.1.4'
N N 0.0061 0.0033 'International Tables Vol C Tables 4.2.6.8 and 6.1.1.4'

loop_
_geom_angle_atom_site_label_1
_geom_angle_atom_site_label_2
_geom_angle_atom_site_label_3
_geom_angle
_geom_angle_site_symmetry_1
_geom_angle_site_symmetry_3
_geom_angle_publ_flag
Cl3A C16A Cl2A 107.4(6) . . ?
Cl3A C16A H16A 110.2 . . ?
Cl2A C16A H16A 110.2 . . ?
Cl3A C16A H16B 110.2 . . ?
Cl2A C16A H16B 110.2 . . ?
H16A C16A H16B 108.5 . . ?
Cl2B C16B Cl3B 115.5(7) . . ?
Cl2B C16B H16C 108.4 . . ?
Cl3B C16B H16C 108.4 . . ?
Cl2B C16B H16D 108.4 . . ?
Cl3B C16B H16D 108.4 . . ?
H16C C16B H16D 107.5 . . ?
Cl2C C16C Cl3C 115.9(14) . . ?
Cl2C C16C H16E 108.3 . . ?
Cl3C C16C H16E 108.3 . . ?
Cl2C C16C H16F 108.3 . . ?
Cl3C C16C H16F 108.3 . . ?
H16E C16C H16F 107.4 . . ?
Cl2D C16D Cl3D 113.8(15) . . ?
Cl2D C16D H16G 108.8 . . ?
Cl3D C16D H16G 108.8 . . ?
Cl2D C16D H16H 108.8 . . ?
Cl3D C16D H16H 108.8 . . ?
H16G C16D H16H 107.7 . . ?
C1 N1 C4 122.49(8) . . ?
C1 N1 C5 122.22(8) . . ?
C4 N1 C5 114.86(8) . . ?
C1 N2 C7 120.82(8) . . ?
C1 N2 C6 121.84(8) . . ?
C7 N2 C6 116.46(8) . . ?
C3 N3 C8 132.26(8) . . ?
C3 N3 H3N 113.6(8) . . ?
C8 N3 H3N 113.5(8) . . ?
C3 N4 C12 128.87(8) . . ?
C3 N4 H4N 116.1(8) . . ?
C12 N4 H4N 113.6(8) . . ?
N2 C1 N1 115.98(8) . . ?
N2 C1 C2 120.47(9) . . ?
N1 C1 C2 123.47(8) . . ?
C1 C2 C3 124.39(9) . . ?
C1 C2 H2 117.8 . . ?
C3 C2 H2 117.8 . . ?
N3 C3 N4 119.06(8) . . ?
N3 C3 C2 118.02(8) . . ?
N4 C3 C2 122.86(8) . . ?
N1 C4 H4A 109.5 . . ?
N1 C4 H4B 109.5 . . ?
H4A C4 H4B 109.5 . . ?
N1 C4 H4C 109.5 . . ?
H4A C4 H4C 109.5 . . ?
H4B C4 H4C 109.5 . . ?
N1 C5 H5A 109.5 . . ?
N1 C5 H5B 109.5 . . ?
H5A C5 H5B 109.5 . . ?
N1 C5 H5C 109.5 . . ?
H5A C5 H5C 109.5 . . ?
H5B C5 H5C 109.5 . . ?
N2 C6 H6A 109.5 . . ?
N2 C6 H6B 109.5 . . ?
H6A C6 H6B 109.5 . . ?
N2 C6 H6C 109.5 . . ?
H6A C6 H6C 109.5 . . ?
H6B C6 H6C 109.5 . . ?
N2 C7 H7A 109.5 . . ?
N2 C7 H7B 109.5 . . ?
H7A C7 H7B 109.5 . . ?
N2 C7 H7C 109.5 . . ?
H7A C7 H7C 109.5 . . ?
H7B C7 H7C 109.5 . . ?
N3 C8 C11 110.30(8) . . ?
N3 C8 C10 112.36(8) . . ?
C11 C8 C10 111.07(8) . . ?
N3 C8 C9 105.10(7) . . ?
C11 C8 C9 108.84(8) . . ?
C10 C8 C9 108.93(8) . . ?
C8 C9 H9A 109.5 . . ?
C8 C9 H9B 109.5 . . ?
H9A C9 H9B 109.5 . . ?
C8 C9 H9C 109.5 . . ?
H9A C9 H9C 109.5 . . ?
H9B C9 H9C 109.5 . . ?
C8 C10 H10A 109.5 . . ?
C8 C10 H10B 109.5 . . ?
H10A C10 H10B 109.5 . . ?
C8 C10 H10C 109.5 . . ?
H10A C10 H10C 109.5 . . ?
H10B C10 H10C 109.5 . . ?
C8 C11 H11A 109.5 . . ?
C8 C11 H11B 109.5 . . ?
H11A C11 H11B 109.5 . . ?
C8 C11 H11C 109.5 . . ?
H11A C11 H11C 109.5 . . ?
H11B C11 H11C 109.5 . . ?
N4 C12 C15 111.63(8) . . ?
N4 C12 C14 110.87(8) . . ?
C15 C12 C14 111.38(8) . . ?
N4 C12 C13 105.23(8) . . ?
C15 C12 C13 108.51(8) . . ?
C14 C12 C13 108.98(8) . . ?
C12 C13 H13A 109.5 . . ?
C12 C13 H13B 109.5 . . ?
H13A C13 H13B 109.5 . . ?
C12 C13 H13C 109.5 . . ?
H13A C13 H13C 109.5 . . ?
H13B C13 H13C 109.5 . . ?
C12 C14 H14A 109.5 . . ?
C12 C14 H14B 109.5 . . ?
H14A C14 H14B 109.5 . . ?
C12 C14 H14C 109.5 . . ?
H14A C14 H14C 109.5 . . ?
H14B C14 H14C 109.5 . . ?
C12 C15 H15A 109.5 . . ?
C12 C15 H15B 109.5 . . ?
H15A C15 H15B 109.5 . . ?
C12 C15 H15C 109.5 . . ?
H15A C15 H15C 109.5 . . ?
H15B C15 H15C 109.5 . . ?

loop_
_geom_bond_atom_site_label_1
_geom_bond_atom_site_label_2
_geom_bond_distance
_geom_bond_site_symmetry_2
_geom_bond_publ_flag
C16A Cl3A 1.763(9) . ?
C16A Cl2A 1.768(9) . ?
C16A H16A 0.9900 . ?
C16A H16B 0.9900 . ?
C16B Cl2B 1.751(10) . ?
C16B Cl3B 1.753(10) . ?
C16B H16C 0.9900 . ?
C16B H16D 0.9900 . ?
C16C Cl2C 1.725(16) . ?
C16C Cl3C 1.731(16) . ?
C16C H16E 0.9900 . ?
C16C H16F 0.9900 . ?
C16D Cl2D 1.743(17) . ?
C16D Cl3D 1.746(16) . ?
C16D H16G 0.9900 . ?
C16D H16H 0.9900 . ?
N1 C1 1.3584(12) . ?
N1 C4 1.4513(12) . ?
N1 C5 1.4578(13) . ?
N2 C1 1.3569(12) . ?
N2 C7 1.4558(13) . ?
N2 C6 1.4597(12) . ?
N3 C3 1.3461(12) . ?
N3 C8 1.4813(11) . ?
N3 H3N 0.865(11) . ?
N4 C3 1.3534(12) . ?
N4 C12 1.4829(12) . ?
N4 H4N 0.877(11) . ?
C1 C2 1.4017(13) . ?
C2 C3 1.4165(12) . ?
C2 H2 0.9500 . ?
C4 H4A 0.9800 . ?
C4 H4B 0.9800 . ?
C4 H4C 0.9800 . ?
C5 H5A 0.9800 . ?
C5 H5B 0.9800 . ?
C5 H5C 0.9800 . ?
C6 H6A 0.9800 . ?
C6 H6B 0.9800 . ?
C6 H6C 0.9800 . ?
C7 H7A 0.9800 . ?
C7 H7B 0.9800 . ?
C7 H7C 0.9800 . ?
C8 C11 1.5278(13) . ?
C8 C10 1.5305(13) . ?
C8 C9 1.5324(13) . ?
C9 H9A 0.9800 . ?
C9 H9B 0.9800 . ?
C9 H9C 0.9800 . ?
C10 H10A 0.9800 . ?
C10 H10B 0.9800 . ?
C10 H10C 0.9800 . ?
C11 H11A 0.9800 . ?
C11 H11B 0.9800 . ?
C11 H11C 0.9800 . ?
C12 C15 1.5308(13) . ?
C12 C14 1.5319(14) . ?
C12 C13 1.5342(13) . ?
C13 H13A 0.9800 . ?
C13 H13B 0.9800 . ?
C13 H13C 0.9800 . ?
C14 H14A 0.9800 . ?
C14 H14B 0.9800 . ?
C14 H14C 0.9800 . ?
C15 H15A 0.9800 . ?
C15 H15B 0.9800 . ?
C15 H15C 0.9800 . ?

loop_
_geom_hbond_atom_site_label_D
_geom_hbond_atom_site_label_H
_geom_hbond_atom_site_label_A
_geom_hbond_distance_DH
_geom_hbond_distance_HA
_geom_hbond_distance_DA
_geom_hbond_angle_DHA
_geom_hbond_site_symmetry_A
_geom_hbond_publ_flag
N3 H3N Cl1 0.865(11) 2.369(11) 3.2054(8) 162.8(11) . yes
N4 H4N Cl1 0.877(11) 2.697(12) 3.4922(8) 151.4(11) 3_666 yes

loop_
_geom_torsion_atom_site_label_1
_geom_torsion_atom_site_label_2
_geom_torsion_atom_site_label_3
_geom_torsion_atom_site_label_4
_geom_torsion
_geom_torsion_site_symmetry_1
_geom_torsion_site_symmetry_2
_geom_torsion_site_symmetry_3
_geom_torsion_site_symmetry_4
_geom_torsion_publ_flag
C7 N2 C1 N1 -157.02(9) . . . . ?
C6 N2 C1 N1 34.10(13) . . . . ?
C7 N2 C1 C2 26.24(14) . . . . ?
C6 N2 C1 C2 -142.64(10) . . . . ?
C4 N1 C1 N2 -147.91(9) . . . . ?
C5 N1 C1 N2 39.96(13) . . . . ?
C4 N1 C1 C2 28.71(14) . . . . ?
C5 N1 C1 C2 -143.41(9) . . . . ?
N2 C1 C2 C3 -147.25(9) . . . . ?
N1 C1 C2 C3 36.27(14) . . . . ?
C8 N3 C3 N4 20.07(14) . . . . ?
C8 N3 C3 C2 -162.90(9) . . . . ?
C12 N4 C3 N3 -163.85(8) . . . . ?
C12 N4 C3 C2 19.27(14) . . . . ?
C1 C2 C3 N3 24.44(13) . . . . ?
C1 C2 C3 N4 -158.65(9) . . . . ?
C3 N3 C8 C11 -90.48(12) . . . . ?
C3 N3 C8 C10 34.04(13) . . . . ?
C3 N3 C8 C9 152.36(9) . . . . ?
C3 N4 C12 C15 41.32(13) . . . . ?
C3 N4 C12 C14 -83.49(11) . . . . ?
C3 N4 C12 C13 158.84(9) . . . . ?
